data_7158353
loop_
_publ_author_name
'McNaughton, Daniel A.'
'To, Tsz Ying Teresa'
'Hawkins, Bryson A.'
'Hibbs, David E.'
'Gale, Philip A.'

_publ_section_title
;
 Delivering anion transporters to lipid bilayers in water.
;
_journal_issue 44
_journal_name_full 'Organic &amp; biomolecular chemistry'
_journal_page_first 9624
_journal_page_last 9628
_journal_paper_doi 10.1039/d1ob02041b
_journal_volume 19
_journal_year 2021
_chemical_formula_moiety 'C18 H23 N3 O3, C16 H36 N, Cl'
_chemical_formula_sum 'C34 H59 Cl N4 O3'
_chemical_formula_weight 607.30
_space_group_crystal_system triclinic
_space_group_IT_number 2
_space_group_name_Hall '-P 1'
_space_group_name_H-M_alt 'P -1'
_atom_sites_solution_hydrogens geom
_atom_sites_solution_primary dual
_audit_creation_date 2021-09-11
_audit_creation_method
;
Olex2 1.3
(compiled 2020.11.12 svn.r5f609507 for OlexSys, GUI svn.r6272)
;
_audit_update_record
;
2021-09-11 deposited with the CCDC.	2021-10-21 downloaded from the CCDC.
;
_cell_angle_alpha 108.557(3)
_cell_angle_beta 100.746(2)
_cell_angle_gamma 95.887(2)
_cell_formula_units_Z 2
_cell_length_a 8.1181(2)
_cell_length_b 13.6649(4)
_cell_length_c 17.6062(6)
_cell_measurement_reflns_used 11919
_cell_measurement_temperature 150.0(2)
_cell_measurement_theta_max 29.2290
_cell_measurement_theta_min 2.7680
_cell_volume 1791.40(10)
_computing_cell_refinement 'CrysAlisPro 1.171.41.105a (Rigaku OD, 2021)'
_computing_data_collection 'CrysAlisPro 1.171.41.105a (Rigaku OD, 2021)'
_computing_data_reduction 'CrysAlisPro 1.171.41.105a (Rigaku OD, 2021)'
_computing_molecular_graphics 'Olex2 1.3 (Dolomanov et al., 2009)'
_computing_publication_material 'Olex2 1.3 (Dolomanov et al., 2009)'
_computing_structure_refinement 'SHELXL 2017/1 (Sheldrick, 2015)'
_computing_structure_solution 'SHELXT  (Sheldrick, 2015)'
_diffrn_ambient_environment N~2~
_diffrn_ambient_temperature 150.0(2)
_diffrn_detector 'CCD plate'
_diffrn_detector_area_resol_mean 10.4948
_diffrn_detector_type Atlas
_diffrn_measured_fraction_theta_full 0.999
_diffrn_measured_fraction_theta_max 0.999
_diffrn_measurement_details
;
List of Runs (angles in degrees, time in seconds):

  # Type    Start    End  Width  t~exp~   \w     \q     \k     \f   Frames
#--------------------------------------------------------------------------
  1  \w     -3.00  82.00   1.00   15.00    --   11.41  57.00  90.00   85
  2  \w     -1.00  80.00   1.00   15.00    --   11.41  57.00 -30.00   81
  3  \w    -59.00  40.00   1.00   15.00    --   11.41 -57.00  60.00   99
  4  \w    -56.00  40.00   1.00   15.00    --   11.41 -57.00 -60.00   96
  5  \w    -58.00  40.00   1.00   15.00    --   11.41 -57.00-180.00   98
  6  \w      0.00  79.00   1.00   15.00    --   11.41  57.00-150.00   79
;
_diffrn_measurement_device 'four-circle diffractometer'
_diffrn_measurement_device_type 'SuperNova, Dual, Cu at home/near, Atlas'
_diffrn_measurement_method '\w scans'
_diffrn_orient_matrix_type 'CrysAlisPro convention (1999,Acta A55,543-557)'
_diffrn_orient_matrix_UB_11 -0.0014266000
_diffrn_orient_matrix_UB_12 -0.0128311000
_diffrn_orient_matrix_UB_13 0.0358950000
_diffrn_orient_matrix_UB_21 0.0088609000
_diffrn_orient_matrix_UB_22 0.0539367000
_diffrn_orient_matrix_UB_23 0.0234300000
_diffrn_orient_matrix_UB_31 -0.0898597000
_diffrn_orient_matrix_UB_32 -0.0041905000
_diffrn_orient_matrix_UB_33 -0.0084610000
_diffrn_radiation_monochromator mirror
_diffrn_radiation_probe x-ray
_diffrn_radiation_type 'Mo K\a'
_diffrn_radiation_wavelength 0.71073
_diffrn_reflns_av_R_equivalents 0.0292
_diffrn_reflns_av_unetI/netI 0.0291
_diffrn_reflns_Laue_measured_fraction_full 0.999
_diffrn_reflns_Laue_measured_fraction_max 0.999
_diffrn_reflns_limit_h_max 10
_diffrn_reflns_limit_h_min -10
_diffrn_reflns_limit_k_max 17
_diffrn_reflns_limit_k_min -17
_diffrn_reflns_limit_l_max 21
_diffrn_reflns_limit_l_min -21
_diffrn_reflns_number 25252
_diffrn_reflns_point_group_measured_fraction_full 0.999
_diffrn_reflns_point_group_measured_fraction_max 0.999
_diffrn_reflns_theta_full 25.242
_diffrn_reflns_theta_max 26.371
_diffrn_reflns_theta_min 2.509
_diffrn_source 'micro-focus sealed X-ray tube'
_diffrn_source_type 'SuperNova (Mo) X-ray Source'
_exptl_absorpt_coefficient_mu 0.143
_exptl_absorpt_correction_T_max 0.97867
_exptl_absorpt_correction_T_min 0.97867
_exptl_absorpt_correction_type sphere
_exptl_absorpt_process_details
;
CrysAlisPro 1.171.41.105a (Rigaku Oxford Diffraction, 2021)
Spherical absorption correction
using equivalent radius and absorption coefficient.
Empirical absorption correction using spherical harmonics,
implemented in SCALE3 ABSPACK scaling algorithm.
;
_exptl_crystal_density_diffrn 1.126
_exptl_crystal_description sphere
_exptl_crystal_F_000 664
_exptl_crystal_size_max 0.91
_exptl_crystal_size_mid 0.74
_exptl_crystal_size_min 0.53
_exptl_crystal_size_rad 0.328
_refine_diff_density_max 0.750
_refine_diff_density_min -0.282
_refine_diff_density_rms 0.040
_refine_ls_extinction_method none
_refine_ls_goodness_of_fit_ref 1.034
_refine_ls_hydrogen_treatment constr
_refine_ls_matrix_type full
_refine_ls_number_parameters 383
_refine_ls_number_reflns 7304
_refine_ls_number_restraints 0
_refine_ls_restrained_S_all 1.034
_refine_ls_R_factor_all 0.0562
_refine_ls_R_factor_gt 0.0422
_refine_ls_shift/su_max 0.000
_refine_ls_shift/su_mean 0.000
_refine_ls_structure_factor_coef Fsqd
_refine_ls_weighting_details 'w=1/[\s^2^(Fo^2^)+(0.0499P)^2^+0.6651P] where P=(Fo^2^+2Fc^2^)/3'
_refine_ls_weighting_scheme calc
_refine_ls_wR_factor_gt 0.1050
_refine_ls_wR_factor_ref 0.1145
_reflns_Friedel_coverage 0.000
_reflns_number_gt 5820
_reflns_number_total 7304
_reflns_threshold_expression 'I > 2\s(I)'
_cod_data_source_file d1ob02041b2.cif
_cod_data_source_block 21bh013
_cod_depositor_comments 'Adding full bibliography for 7158352--7158354.cif.'
_cod_database_code 7158353
_shelx_shelxl_version_number 2017/1
_chemical_oxdiff_formula 'C19 N3 O2 Cl1'
_chemical_oxdiff_usercomment cd029-tbacl
_shelx_space_group_comment
;
The symmetry employed for this shelxl refinement is uniquely defined
by the following loop, which should always be used as a source of
symmetry information in preference to the above space-group names.
They are only intended as comments.
;
_shelx_estimated_absorpt_t_max 0.928
_shelx_estimated_absorpt_t_min 0.881
_reflns_odcompleteness_completeness 99.93
_reflns_odcompleteness_iscentric 1
_reflns_odcompleteness_theta 26.32
_olex2_refinement_description
;
1. Fixed Uiso
 At 1.2 times of:
  All C(H) groups, All C(H,H) groups, All N(H) groups
 At 1.5 times of:
  All C(H,H,H) groups
2.a Ternary CH refined with riding coordinates:
 C13(H13), C14(H14), C16(H16)
2.b Secondary CH2 refined with riding coordinates:
 C1'(H1'A,H1'B), C2'(H2'A,H2'B), C4'(H4'A,H4'B), C6'(H6'A,H6'B), C7'(H7'A,
 H7'B), C8(H8A,H8B), C8'(H8'A,H8'B), C10'(H10A,H10B), C10(H10C,H10D), C11'(H11A,
 H11B), C11(H11C,H11D), C12'(H12A,H12B), C12(H12C,H12D), C14'(H14A,H14B),
 C15'(H15A,H15B), C15(H15C,H15D), C16'(H16A,H16B), C17(H17D,H17E), C18(H18A,
 H18B)
2.c Aromatic/amide H refined with riding coordinates:
 C2(H2), C3(H3), C5(H5), C6(H6), N2(H2A), N3(H3A)
2.d Idealised Me refined as rotating group:
 C5'(H5'A,H5'B,H5'C), C9'(H9'A,H9'B,H9'C), C13'(H13A,H13B,H13C), C17'(H17A,
 H17B,H17C)
;
_smtbx_masks_void_probe_radius 1.2
_smtbx_masks_void_truncation_radius 1.2
_olex2_submission_special_instructions 'No special instructions were received'
_oxdiff_exptl_absorpt_empirical_details
;
Empirical correction (ABSPACK) includes:
- Absorption correction using spherical harmonics
- Frame scaling
- Detector area scaling
;
_oxdiff_exptl_absorpt_empirical_full_max 1.731
_oxdiff_exptl_absorpt_empirical_full_min 0.511

loop_
_space_group_symop_operation_xyz
'x, y, z'
'-x, -y, -z'

loop_
_atom_site_label
_atom_site_type_symbol
_atom_site_fract_x
_atom_site_fract_y
_atom_site_fract_z
_atom_site_U_iso_or_equiv
_atom_site_adp_type
_atom_site_occupancy
_atom_site_site_symmetry_order
_atom_site_calc_flag
_atom_site_refinement_flags_posn
_atom_site_refinement_flags_adp
_atom_site_refinement_flags_occupancy
_atom_site_disorder_assembly
_atom_site_disorder_group
C1 C 0.10930(19) 0.71604(12) 0.54719(9) 0.0284(3) Uani 1 1 d . . . . .
C1' C 0.43407(18) 0.51189(12) 0.25411(9) 0.0256(3) Uani 1 1 d . . . . .
H1'A H 0.404196 0.444800 0.207147 0.031 Uiso 1 1 calc R U . . .
H1'B H 0.334516 0.547953 0.251629 0.031 Uiso 1 1 calc R U . . .
C2' C 0.4638(2) 0.48740(13) 0.33344(10) 0.0315(4) Uani 1 1 d . . . . .
H2'A H 0.483851 0.553259 0.381163 0.038 Uiso 1 1 calc R U . . .
H2'B H 0.566324 0.454286 0.338407 0.038 Uiso 1 1 calc R U . . .
C2 C 0.11968(19) 0.64296(12) 0.47335(10) 0.0294(3) Uani 1 1 d . . . . .
H2 H 0.133651 0.573610 0.469884 0.035 Uiso 1 1 calc R U . . .
C3 C 0.10936(19) 0.67287(12) 0.40532(9) 0.0270(3) Uani 1 1 d . . . . .
H3 H 0.116359 0.623491 0.354462 0.032 Uiso 1 1 calc R U . . .
C4 C 0.08864(18) 0.77524(12) 0.40968(9) 0.0248(3) Uani 1 1 d . . . . .
C4' C 0.3100(2) 0.41372(13) 0.33410(10) 0.0308(4) Uani 1 1 d . . . . .
H4'A H 0.209563 0.449076 0.332618 0.037 Uiso 1 1 calc R U . . .
H4'B H 0.285326 0.350420 0.283962 0.037 Uiso 1 1 calc R U . . .
C5 C 0.0800(2) 0.84741(12) 0.48521(10) 0.0307(3) Uani 1 1 d . . . . .
H5 H 0.067734 0.917256 0.489555 0.037 Uiso 1 1 calc R U . . .
C5' C 0.3383(2) 0.38077(15) 0.40976(11) 0.0419(4) Uani 1 1 d . . . . .
H5'A H 0.442866 0.350832 0.413995 0.063 Uiso 1 1 calc R U . . .
H5'B H 0.241442 0.328195 0.404767 0.063 Uiso 1 1 calc R U . . .
H5'C H 0.348832 0.442075 0.459207 0.063 Uiso 1 1 calc R U . . .
C6 C 0.0892(2) 0.81723(13) 0.55321(10) 0.0321(4) Uani 1 1 d . . . . .
H6 H 0.081822 0.865977 0.604258 0.038 Uiso 1 1 calc R U . . .
C6' C 0.64105(19) 0.68179(12) 0.31511(9) 0.0280(3) Uani 1 1 d . . . . .
H6'A H 0.681707 0.665464 0.365579 0.034 Uiso 1 1 calc R U . . .
H6'B H 0.739394 0.721743 0.305718 0.034 Uiso 1 1 calc R U . . .
C7 C 0.0468(2) 0.88992(12) 0.32444(10) 0.0283(3) Uani 1 1 d . . . . .
C7' C 0.5081(2) 0.75167(13) 0.33054(10) 0.0364(4) Uani 1 1 d . . . . .
H7'A H 0.409407 0.713295 0.340924 0.044 Uiso 1 1 calc R U . . .
H7'B H 0.467661 0.770006 0.281015 0.044 Uiso 1 1 calc R U . . .
C8 C 0.0259(2) 0.97115(12) 0.21801(10) 0.0307(3) Uani 1 1 d . . . . .
H8A H 0.002617 1.030177 0.262301 0.037 Uiso 1 1 calc R U . . .
H8B H -0.068915 0.953921 0.168908 0.037 Uiso 1 1 calc R U . . .
C8' C 0.5823(3) 0.85236(15) 0.40480(11) 0.0486(5) Uani 1 1 d . . . . .
H8'A H 0.693698 0.882441 0.399141 0.058 Uiso 1 1 calc R U . . .
H8'B H 0.505489 0.904028 0.404173 0.058 Uiso 1 1 calc R U . . .
C9 C 0.1911(2) 1.00627(12) 0.19704(9) 0.0260(3) Uani 1 1 d . . . . .
C9' C 0.6062(3) 0.83604(19) 0.48593(12) 0.0618(6) Uani 1 1 d . . . . .
H9'A H 0.496459 0.806428 0.492215 0.093 Uiso 1 1 calc R U . . .
H9'B H 0.651148 0.903375 0.530506 0.093 Uiso 1 1 calc R U . . .
H9'C H 0.686502 0.787636 0.488246 0.093 Uiso 1 1 calc R U . . .
C10' C 0.73626(18) 0.52389(12) 0.23761(9) 0.0261(3) Uani 1 1 d . . . . .
H10A H 0.830591 0.572491 0.233469 0.031 Uiso 1 1 calc R U . . .
H10B H 0.772598 0.510808 0.289875 0.031 Uiso 1 1 calc R U . . .
C10 C 0.3433(2) 1.03342(14) 0.27032(10) 0.0368(4) Uani 1 1 d . . . . .
H10C H 0.356276 0.970883 0.286248 0.044 Uiso 1 1 calc R U . . .
H10D H 0.323288 1.089264 0.317917 0.044 Uiso 1 1 calc R U . . .
C11' C 0.7117(2) 0.42116(14) 0.16719(11) 0.0360(4) Uani 1 1 d . . . . .
H11A H 0.672539 0.431887 0.114166 0.043 Uiso 1 1 calc R U . . .
H11B H 0.623594 0.369448 0.172309 0.043 Uiso 1 1 calc R U . . .
C11 C 0.1737(2) 1.10496(13) 0.17428(10) 0.0332(4) Uani 1 1 d . . . . .
H11C H 0.075960 1.088889 0.126650 0.040 Uiso 1 1 calc R U . . .
H11D H 0.151515 1.160762 0.221254 0.040 Uiso 1 1 calc R U . . .
C12' C 0.8789(2) 0.37950(14) 0.16851(10) 0.0348(4) Uani 1 1 d . . . . .
H12A H 0.968337 0.433929 0.167686 0.042 Uiso 1 1 calc R U . . .
H12B H 0.913696 0.365295 0.220403 0.042 Uiso 1 1 calc R U . . .
C12 C 0.2247(2) 0.92080(13) 0.12312(10) 0.0352(4) Uani 1 1 d . . . . .
H12C H 0.236719 0.856632 0.136826 0.042 Uiso 1 1 calc R U . . .
H12D H 0.127028 0.903242 0.075234 0.042 Uiso 1 1 calc R U . . .
C13 C 0.3365(2) 1.14364(14) 0.15261(12) 0.0416(4) Uani 1 1 d . . . . .
H13 H 0.323324 1.207912 0.138103 0.050 Uiso 1 1 calc R U . . .
C13' C 0.8664(3) 0.28018(17) 0.09627(14) 0.0577(6) Uani 1 1 d . . . . .
H13A H 0.778744 0.225755 0.097015 0.087 Uiso 1 1 calc R U . . .
H13B H 0.976304 0.256181 0.100350 0.087 Uiso 1 1 calc R U . . .
H13C H 0.835912 0.294350 0.044722 0.087 Uiso 1 1 calc R U . . .
C14 C 0.5066(2) 1.07077(16) 0.24809(13) 0.0487(5) Uani 1 1 d . . . . .
H14 H 0.605441 1.087275 0.296194 0.058 Uiso 1 1 calc R U . . .
C14' C 0.51734(18) 0.59992(12) 0.16335(9) 0.0250(3) Uani 1 1 d . . . . .
H14A H 0.483233 0.531837 0.117476 0.030 Uiso 1 1 calc R U . . .
H14B H 0.413904 0.631835 0.168038 0.030 Uiso 1 1 calc R U . . .
C15' C 0.6413(2) 0.67010(13) 0.14109(9) 0.0309(4) Uani 1 1 d . . . . .
H15A H 0.747666 0.641060 0.138039 0.037 Uiso 1 1 calc R U . . .
H15B H 0.669822 0.740723 0.183960 0.037 Uiso 1 1 calc R U . . .
C15 C 0.4870(3) 1.16920(15) 0.22588(14) 0.0497(5) Uani 1 1 d . . . . .
H15C H 0.468087 1.225419 0.273559 0.060 Uiso 1 1 calc R U . . .
H15D H 0.592241 1.194394 0.211971 0.060 Uiso 1 1 calc R U . . .
C16' C 0.5618(2) 0.67786(15) 0.05819(10) 0.0406(4) Uani 1 1 d . . . . .
H16A H 0.525638 0.606369 0.016775 0.049 Uiso 1 1 calc R U . . .
H16B H 0.458912 0.710390 0.062831 0.049 Uiso 1 1 calc R U . . .
C16 C 0.3871(3) 0.95881(15) 0.10104(12) 0.0471(5) Uani 1 1 d . . . . .
H16 H 0.407931 0.902542 0.053074 0.056 Uiso 1 1 calc R U . . .
C17' C 0.6822(3) 0.74146(19) 0.02864(13) 0.0608(6) Uani 1 1 d . . . . .
H17A H 0.720511 0.811894 0.069918 0.091 Uiso 1 1 calc R U . . .
H17B H 0.623421 0.746603 -0.023508 0.091 Uiso 1 1 calc R U . . .
H17C H 0.780910 0.707094 0.020348 0.091 Uiso 1 1 calc R U . . .
C17 C 0.3670(3) 1.05724(15) 0.07862(13) 0.0511(5) Uani 1 1 d . . . . .
H17D H 0.269654 1.040843 0.030749 0.061 Uiso 1 1 calc R U . . .
H17E H 0.471120 1.081546 0.063403 0.061 Uiso 1 1 calc R U . . .
C18 C 0.5368(3) 0.98511(17) 0.17436(15) 0.0571(6) Uani 1 1 d . . . . .
H18A H 0.642224 1.009222 0.160016 0.069 Uiso 1 1 calc R U . . .
H18B H 0.551632 0.921613 0.188673 0.069 Uiso 1 1 calc R U . . .
N1 N 0.11567(17) 0.68492(12) 0.61909(9) 0.0350(3) Uani 1 1 d . . . . .
N1' N 0.58200(15) 0.57894(10) 0.24276(7) 0.0231(3) Uani 1 1 d . . . . .
N2 N 0.07595(16) 0.79707(10) 0.33745(8) 0.0275(3) Uani 1 1 d . . . . .
H2A H 0.087712 0.746020 0.294399 0.033 Uiso 1 1 calc R U . . .
N3 N 0.02932(18) 0.88086(10) 0.24451(8) 0.0320(3) Uani 1 1 d . . . . .
H3A H 0.019718 0.818361 0.207402 0.038 Uiso 1 1 calc R U . . .
O1 O 0.09361(18) 0.74809(11) 0.68232(8) 0.0466(3) Uani 1 1 d . . . . .
O2 O 0.14138(18) 0.59570(10) 0.61352(8) 0.0498(3) Uani 1 1 d . . . . .
O3 O 0.03640(17) 0.96890(9) 0.37894(7) 0.0413(3) Uani 1 1 d . . . . .
Cl1* Cl 0.09503(5) 0.64039(3) 0.16552(2) 0.03173(11) Uani 1 1 d . . . . .

loop_
_atom_site_aniso_label
_atom_site_aniso_U_11
_atom_site_aniso_U_22
_atom_site_aniso_U_33
_atom_site_aniso_U_23
_atom_site_aniso_U_13
_atom_site_aniso_U_12
C1 0.0254(8) 0.0320(9) 0.0299(8) 0.0140(7) 0.0054(6) 0.0055(6)
C1' 0.0216(7) 0.0275(8) 0.0256(7) 0.0085(6) 0.0034(6) 0.0007(6)
C2' 0.0287(8) 0.0359(9) 0.0308(8) 0.0163(7) 0.0033(7) 0.0000(7)
C2 0.0274(8) 0.0250(8) 0.0367(9) 0.0121(7) 0.0058(7) 0.0070(6)
C3 0.0263(8) 0.0231(8) 0.0308(8) 0.0063(6) 0.0089(6) 0.0062(6)
C4 0.0219(7) 0.0242(8) 0.0290(8) 0.0088(6) 0.0088(6) 0.0034(6)
C4' 0.0291(8) 0.0291(8) 0.0353(9) 0.0133(7) 0.0072(7) 0.0029(7)
C5 0.0396(9) 0.0233(8) 0.0321(8) 0.0092(7) 0.0133(7) 0.0101(7)
C5' 0.0381(10) 0.0491(11) 0.0478(11) 0.0294(9) 0.0120(8) 0.0039(8)
C6 0.0378(9) 0.0302(9) 0.0291(8) 0.0081(7) 0.0111(7) 0.0102(7)
C6' 0.0272(8) 0.0287(8) 0.0228(7) 0.0063(6) 0.0022(6) -0.0032(6)
C7 0.0306(8) 0.0234(8) 0.0342(8) 0.0104(7) 0.0151(7) 0.0042(6)
C7' 0.0375(9) 0.0331(9) 0.0331(9) 0.0037(7) 0.0097(7) 0.0041(7)
C8 0.0370(9) 0.0276(8) 0.0342(8) 0.0149(7) 0.0142(7) 0.0105(7)
C8' 0.0642(13) 0.0351(10) 0.0377(10) 0.0012(8) 0.0152(9) 0.0010(9)
C9 0.0340(8) 0.0234(8) 0.0250(7) 0.0109(6) 0.0103(6) 0.0088(6)
C9' 0.0677(14) 0.0669(15) 0.0359(11) 0.0045(10) 0.0051(10) 0.0027(12)
C10' 0.0203(7) 0.0336(9) 0.0271(8) 0.0152(7) 0.0026(6) 0.0061(6)
C10 0.0412(10) 0.0350(9) 0.0352(9) 0.0160(7) 0.0042(7) 0.0066(8)
C11' 0.0293(8) 0.0350(9) 0.0396(9) 0.0090(7) 0.0029(7) 0.0101(7)
C11 0.0434(10) 0.0284(9) 0.0368(9) 0.0182(7) 0.0148(7) 0.0131(7)
C12' 0.0334(9) 0.0405(10) 0.0372(9) 0.0200(8) 0.0085(7) 0.0146(8)
C12 0.0495(10) 0.0274(9) 0.0329(9) 0.0099(7) 0.0184(8) 0.0099(8)
C13 0.0565(11) 0.0314(9) 0.0523(11) 0.0246(8) 0.0289(9) 0.0128(8)
C13' 0.0566(13) 0.0501(13) 0.0662(14) 0.0131(11) 0.0150(11) 0.0295(10)
C14 0.0347(10) 0.0476(12) 0.0631(13) 0.0234(10) 0.0036(9) 0.0042(9)
C14' 0.0242(7) 0.0293(8) 0.0215(7) 0.0094(6) 0.0023(6) 0.0078(6)
C15' 0.0307(8) 0.0369(9) 0.0287(8) 0.0164(7) 0.0052(7) 0.0076(7)
C15 0.0445(11) 0.0377(11) 0.0680(13) 0.0184(10) 0.0196(10) 0.0000(9)
C16' 0.0524(11) 0.0402(10) 0.0307(9) 0.0185(8) 0.0032(8) 0.0060(8)
C16 0.0647(13) 0.0356(10) 0.0558(12) 0.0172(9) 0.0420(10) 0.0180(9)
C17' 0.0819(16) 0.0666(15) 0.0432(11) 0.0354(11) 0.0134(11) 0.0017(12)
C17 0.0717(14) 0.0452(11) 0.0537(12) 0.0252(10) 0.0396(11) 0.0134(10)
C18 0.0431(11) 0.0482(12) 0.0984(18) 0.0353(12) 0.0365(12) 0.0193(10)
N1 0.0332(7) 0.0394(8) 0.0351(8) 0.0182(7) 0.0048(6) 0.0068(6)
N1' 0.0206(6) 0.0268(7) 0.0212(6) 0.0091(5) 0.0026(5) 0.0027(5)
N2 0.0369(7) 0.0201(6) 0.0278(7) 0.0066(5) 0.0144(6) 0.0078(5)
N3 0.0465(8) 0.0219(7) 0.0312(7) 0.0094(6) 0.0174(6) 0.0057(6)
O1 0.0616(8) 0.0497(8) 0.0328(7) 0.0175(6) 0.0145(6) 0.0116(7)
O2 0.0683(9) 0.0427(8) 0.0482(8) 0.0272(6) 0.0113(7) 0.0198(7)
O3 0.0704(9) 0.0251(6) 0.0359(6) 0.0106(5) 0.0251(6) 0.0170(6)
Cl1* 0.0273(2) 0.0312(2) 0.0330(2) 0.00415(16) 0.00833(15) 0.00920(16)

loop_
_atom_type_symbol
_atom_type_description
_atom_type_scat_dispersion_real
_atom_type_scat_dispersion_imag
_atom_type_scat_source
C C 0.0033 0.0016 'International Tables Vol C Tables 4.2.6.8 and 6.1.1.4'
H H 0.0000 0.0000 'International Tables Vol C Tables 4.2.6.8 and 6.1.1.4'
Cl Cl 0.1484 0.1585 'International Tables Vol C Tables 4.2.6.8 and 6.1.1.4'
N N 0.0061 0.0033 'International Tables Vol C Tables 4.2.6.8 and 6.1.1.4'
O O 0.0106 0.0060 'International Tables Vol C Tables 4.2.6.8 and 6.1.1.4'

loop_
_exptl_crystal_face_index_h
_exptl_crystal_face_index_k
_exptl_crystal_face_index_l
_exptl_crystal_face_perp_dist
0 -19 6 0.3397
-5 18 -6 0.2984
-5 15 -17 0.2592
0 -16 19 0.3052
-5 11 -19 0.2297
-5 7 -20 0.1982
-1 -7 25 0.2438
-5 2 -19 0.1801
-1 -1 24 0.2228
-5 -3 -17 0.1914
-1 4 21 0.2332
-4 -8 -13 0.2224
-1 10 15 0.2670
-2 18 1 0.3269
-4 -15 -1 0.2851
-2 19 -6 0.3417
-5 -16 12 0.3192
-2 16 -18 0.3443
-1 7 -24 0.3151
-7 0 21 0.2595
11 -2 -1 0.3395
1 -5 -21 0.3021
-7 5 19 0.2514
0 -14 -9 0.3260
-6 14 8 0.2917

loop_
_geom_angle_atom_site_label_1
_geom_angle_atom_site_label_2
_geom_angle_atom_site_label_3
_geom_angle
_geom_angle_site_symmetry_1
_geom_angle_site_symmetry_3
_geom_angle_publ_flag
C2 C1 N1 119.38(14) . . ?
C6 C1 C2 121.31(14) . . ?
C6 C1 N1 119.30(14) . . ?
H1'A C1' H1'B 107.4 . . ?
C2' C1' H1'A 108.3 . . ?
C2' C1' H1'B 108.3 . . ?
N1' C1' H1'A 108.3 . . ?
N1' C1' H1'B 108.3 . . ?
N1' C1' C2' 115.97(12) . . ?
C1' C2' H2'A 109.6 . . ?
C1' C2' H2'B 109.6 . . ?
C1' C2' C4' 110.37(13) . . ?
H2'A C2' H2'B 108.1 . . ?
C4' C2' H2'A 109.6 . . ?
C4' C2' H2'B 109.6 . . ?
C1 C2 H2 120.6 . . ?
C3 C2 C1 118.71(14) . . ?
C3 C2 H2 120.6 . . ?
C2 C3 H3 119.4 . . ?
C2 C3 C4 121.16(14) . . ?
C4 C3 H3 119.4 . . ?
C5 C4 C3 118.78(14) . . ?
N2 C4 C3 116.80(13) . . ?
N2 C4 C5 124.42(14) . . ?
C2' C4' H4'A 109.1 . . ?
C2' C4' H4'B 109.1 . . ?
H4'A C4' H4'B 107.9 . . ?
C5' C4' C2' 112.43(13) . . ?
C5' C4' H4'A 109.1 . . ?
C5' C4' H4'B 109.1 . . ?
C4 C5 H5 120.0 . . ?
C6 C5 C4 120.04(14) . . ?
C6 C5 H5 120.0 . . ?
C4' C5' H5'A 109.5 . . ?
C4' C5' H5'B 109.5 . . ?
C4' C5' H5'C 109.5 . . ?
H5'A C5' H5'B 109.5 . . ?
H5'A C5' H5'C 109.5 . . ?
H5'B C5' H5'C 109.5 . . ?
C1 C6 H6 120.0 . . ?
C5 C6 C1 120.00(15) . . ?
C5 C6 H6 120.0 . . ?
H6'A C6' H6'B 107.4 . . ?
C7' C6' H6'A 108.4 . . ?
C7' C6' H6'B 108.4 . . ?
C7' C6' N1' 115.68(12) . . ?
N1' C6' H6'A 108.4 . . ?
N1' C6' H6'B 108.4 . . ?
N3 C7 N2 111.98(13) . . ?
O3 C7 N2 123.48(14) . . ?
O3 C7 N3 124.53(15) . . ?
C6' C7' H7'A 109.5 . . ?
C6' C7' H7'B 109.5 . . ?
C6' C7' C8' 110.83(15) . . ?
H7'A C7' H7'B 108.1 . . ?
C8' C7' H7'A 109.5 . . ?
C8' C7' H7'B 109.5 . . ?
H8A C8 H8B 107.7 . . ?
C9 C8 H8A 108.8 . . ?
C9 C8 H8B 108.8 . . ?
N3 C8 H8A 108.8 . . ?
N3 C8 H8B 108.8 . . ?
N3 C8 C9 113.64(13) . . ?
C7' C8' H8'A 108.8 . . ?
C7' C8' H8'B 108.8 . . ?
H8'A C8' H8'B 107.7 . . ?
C9' C8' C7' 113.72(17) . . ?
C9' C8' H8'A 108.8 . . ?
C9' C8' H8'B 108.8 . . ?
C8 C9 C10 111.51(13) . . ?
C8 C9 C11 108.30(12) . . ?
C8 C9 C12 110.94(13) . . ?
C10 C9 C11 108.29(13) . . ?
C10 C9 C12 109.16(13) . . ?
C11 C9 C12 108.55(12) . . ?
C8' C9' H9'A 109.5 . . ?
C8' C9' H9'B 109.5 . . ?
C8' C9' H9'C 109.5 . . ?
H9'A C9' H9'B 109.5 . . ?
H9'A C9' H9'C 109.5 . . ?
H9'B C9' H9'C 109.5 . . ?
H10A C10' H10B 107.3 . . ?
C11' C10' H10A 108.2 . . ?
C11' C10' H10B 108.2 . . ?
C11' C10' N1' 116.52(12) . . ?
N1' C10' H10A 108.2 . . ?
N1' C10' H10B 108.2 . . ?
C9 C10 H10C 109.6 . . ?
C9 C10 H10D 109.6 . . ?
C9 C10 C14 110.34(14) . . ?
H10C C10 H10D 108.1 . . ?
C14 C10 H10C 109.6 . . ?
C14 C10 H10D 109.6 . . ?
C10' C11' H11A 109.7 . . ?
C10' C11' H11B 109.7 . . ?
C10' C11' C12' 109.88(13) . . ?
H11A C11' H11B 108.2 . . ?
C12' C11' H11A 109.7 . . ?
C12' C11' H11B 109.7 . . ?
C9 C11 H11C 109.6 . . ?
C9 C11 H11D 109.6 . . ?
H11C C11 H11D 108.1 . . ?
C13 C11 C9 110.47(13) . . ?
C13 C11 H11C 109.6 . . ?
C13 C11 H11D 109.6 . . ?
C11' C12' H12A 109.1 . . ?
C11' C12' H12B 109.1 . . ?
H12A C12' H12B 107.8 . . ?
C13' C12' C11' 112.66(15) . . ?
C13' C12' H12A 109.1 . . ?
C13' C12' H12B 109.1 . . ?
C9 C12 H12C 109.6 . . ?
C9 C12 H12D 109.6 . . ?
H12C C12 H12D 108.1 . . ?
C16 C12 C9 110.22(14) . . ?
C16 C12 H12C 109.6 . . ?
C16 C12 H12D 109.6 . . ?
C11 C13 H13 109.5 . . ?
C11 C13 C17 108.90(15) . . ?
C15 C13 C11 109.75(15) . . ?
C15 C13 H13 109.5 . . ?
C15 C13 C17 109.66(17) . . ?
C17 C13 H13 109.5 . . ?
C12' C13' H13A 109.5 . . ?
C12' C13' H13B 109.5 . . ?
C12' C13' H13C 109.5 . . ?
H13A C13' H13B 109.5 . . ?
H13A C13' H13C 109.5 . . ?
H13B C13' H13C 109.5 . . ?
C10 C14 H14 109.6 . . ?
C15 C14 C10 109.14(15) . . ?
C15 C14 H14 109.6 . . ?
C18 C14 C10 109.64(16) . . ?
C18 C14 H14 109.6 . . ?
C18 C14 C15 109.25(18) . . ?
H14A C14' H14B 107.4 . . ?
C15' C14' H14A 108.3 . . ?
C15' C14' H14B 108.3 . . ?
C15' C14' N1' 115.87(12) . . ?
N1' C14' H14A 108.3 . . ?
N1' C14' H14B 108.3 . . ?
C14' C15' H15A 109.8 . . ?
C14' C15' H15B 109.8 . . ?
C14' C15' C16' 109.38(13) . . ?
H15A C15' H15B 108.2 . . ?
C16' C15' H15A 109.8 . . ?
C16' C15' H15B 109.8 . . ?
C13 C15 C14 109.39(16) . . ?
C13 C15 H15C 109.8 . . ?
C13 C15 H15D 109.8 . . ?
C14 C15 H15C 109.8 . . ?
C14 C15 H15D 109.8 . . ?
H15C C15 H15D 108.2 . . ?
C15' C16' H16A 109.0 . . ?
C15' C16' H16B 109.0 . . ?
H16A C16' H16B 107.8 . . ?
C17' C16' C15' 112.79(16) . . ?
C17' C16' H16A 109.0 . . ?
C17' C16' H16B 109.0 . . ?
C12 C16 H16 109.5 . . ?
C12 C16 C17 109.47(16) . . ?
C17 C16 H16 109.5 . . ?
C18 C16 C12 109.54(16) . . ?
C18 C16 H16 109.5 . . ?
C18 C16 C17 109.19(17) . . ?
C16' C17' H17A 109.5 . . ?
C16' C17' H17B 109.5 . . ?
C16' C17' H17C 109.5 . . ?
H17A C17' H17B 109.5 . . ?
H17A C17' H17C 109.5 . . ?
H17B C17' H17C 109.5 . . ?
C13 C17 H17D 109.8 . . ?
C13 C17 H17E 109.8 . . ?
C16 C17 C13 109.37(15) . . ?
C16 C17 H17D 109.8 . . ?
C16 C17 H17E 109.8 . . ?
H17D C17 H17E 108.2 . . ?
C14 C18 H18A 109.6 . . ?
C14 C18 H18B 109.6 . . ?
C16 C18 C14 110.12(15) . . ?
C16 C18 H18A 109.6 . . ?
C16 C18 H18B 109.6 . . ?
H18A C18 H18B 108.2 . . ?
O1 N1 C1 118.62(14) . . ?
O1 N1 O2 123.07(14) . . ?
O2 N1 C1 118.31(14) . . ?
C1' N1' C6' 111.33(11) . . ?
C1' N1' C10' 111.60(11) . . ?
C1' N1' C14' 106.19(10) . . ?
C6' N1' C10' 106.46(11) . . ?
C6' N1' C14' 110.39(11) . . ?
C14' N1' C10' 110.94(11) . . ?
C4 N2 C7 128.05(13) . . ?
C4 N2 H2A 116.0 . . ?
C7 N2 H2A 116.0 . . ?
C7 N3 C8 121.98(13) . . ?
C7 N3 H3A 119.0 . . ?
C8 N3 H3A 119.0 . . ?

loop_
_geom_bond_atom_site_label_1
_geom_bond_atom_site_label_2
_geom_bond_distance
_geom_bond_site_symmetry_2
_geom_bond_publ_flag
C1 C2 1.388(2) . ?
C1 C6 1.382(2) . ?
C1 N1 1.452(2) . ?
C1' H1'A 0.9900 . ?
C1' H1'B 0.9900 . ?
C1' C2' 1.520(2) . ?
C1' N1' 1.5172(19) . ?
C2' H2'A 0.9900 . ?
C2' H2'B 0.9900 . ?
C2' C4' 1.526(2) . ?
C2 H2 0.9500 . ?
C2 C3 1.375(2) . ?
C3 H3 0.9500 . ?
C3 C4 1.406(2) . ?
C4 C5 1.400(2) . ?
C4 N2 1.3841(19) . ?
C4' H4'A 0.9900 . ?
C4' H4'B 0.9900 . ?
C4' C5' 1.523(2) . ?
C5 H5 0.9500 . ?
C5 C6 1.377(2) . ?
C5' H5'A 0.9800 . ?
C5' H5'B 0.9800 . ?
C5' H5'C 0.9800 . ?
C6 H6 0.9500 . ?
C6' H6'A 0.9900 . ?
C6' H6'B 0.9900 . ?
C6' C7' 1.518(2) . ?
C6' N1' 1.5239(19) . ?
C7 N2 1.3945(19) . ?
C7 N3 1.352(2) . ?
C7 O3 1.2177(19) . ?
C7' H7'A 0.9900 . ?
C7' H7'B 0.9900 . ?
C7' C8' 1.535(2) . ?
C8 H8A 0.9900 . ?
C8 H8B 0.9900 . ?
C8 C9 1.527(2) . ?
C8 N3 1.4523(19) . ?
C8' H8'A 0.9900 . ?
C8' H8'B 0.9900 . ?
C8' C9' 1.495(3) . ?
C9 C10 1.528(2) . ?
C9 C11 1.537(2) . ?
C9 C12 1.537(2) . ?
C9' H9'A 0.9800 . ?
C9' H9'B 0.9800 . ?
C9' H9'C 0.9800 . ?
C10' H10A 0.9900 . ?
C10' H10B 0.9900 . ?
C10' C11' 1.513(2) . ?
C10' N1' 1.5279(18) . ?
C10 H10C 0.9900 . ?
C10 H10D 0.9900 . ?
C10 C14 1.534(3) . ?
C11' H11A 0.9900 . ?
C11' H11B 0.9900 . ?
C11' C12' 1.524(2) . ?
C11 H11C 0.9900 . ?
C11 H11D 0.9900 . ?
C11 C13 1.532(2) . ?
C12' H12A 0.9900 . ?
C12' H12B 0.9900 . ?
C12' C13' 1.515(3) . ?
C12 H12C 0.9900 . ?
C12 H12D 0.9900 . ?
C12 C16 1.529(2) . ?
C13 H13 1.0000 . ?
C13 C15 1.522(3) . ?
C13 C17 1.534(3) . ?
C13' H13A 0.9800 . ?
C13' H13B 0.9800 . ?
C13' H13C 0.9800 . ?
C14 H14 1.0000 . ?
C14 C15 1.531(3) . ?
C14 C18 1.525(3) . ?
C14' H14A 0.9900 . ?
C14' H14B 0.9900 . ?
C14' C15' 1.508(2) . ?
C14' N1' 1.5246(18) . ?
C15' H15A 0.9900 . ?
C15' H15B 0.9900 . ?
C15' C16' 1.523(2) . ?
C15 H15C 0.9900 . ?
C15 H15D 0.9900 . ?
C16' H16A 0.9900 . ?
C16' H16B 0.9900 . ?
C16' C17' 1.512(3) . ?
C16 H16 1.0000 . ?
C16 C17 1.533(3) . ?
C16 C18 1.518(3) . ?
C17' H17A 0.9800 . ?
C17' H17B 0.9800 . ?
C17' H17C 0.9800 . ?
C17 H17D 0.9900 . ?
C17 H17E 0.9900 . ?
C18 H18A 0.9900 . ?
C18 H18B 0.9900 . ?
N1 O1 1.2292(18) . ?
N1 O2 1.2343(19) . ?
N2 H2A 0.8800 . ?
N3 H3A 0.8800 . ?

loop_
_geom_torsion_atom_site_label_1
_geom_torsion_atom_site_label_2
_geom_torsion_atom_site_label_3
_geom_torsion_atom_site_label_4
_geom_torsion
_geom_torsion_site_symmetry_1
_geom_torsion_site_symmetry_2
_geom_torsion_site_symmetry_3
_geom_torsion_site_symmetry_4
_geom_torsion_publ_flag
C1 C2 C3 C4 0.0(2) . . . . ?
C1' C2' C4' C5' 176.08(14) . . . . ?
C2' C1' N1' C6' -55.30(17) . . . . ?
C2' C1' N1' C10' 63.50(16) . . . . ?
C2' C1' N1' C14' -175.49(13) . . . . ?
C2 C1 C6 C5 -0.3(2) . . . . ?
C2 C1 N1 O1 -174.64(14) . . . . ?
C2 C1 N1 O2 4.7(2) . . . . ?
C2 C3 C4 C5 0.5(2) . . . . ?
C2 C3 C4 N2 -178.66(14) . . . . ?
C3 C4 C5 C6 -0.9(2) . . . . ?
C3 C4 N2 C7 176.61(14) . . . . ?
C4 C5 C6 C1 0.8(2) . . . . ?
C5 C4 N2 C7 -2.5(2) . . . . ?
C6 C1 C2 C3 -0.1(2) . . . . ?
C6 C1 N1 O1 3.9(2) . . . . ?
C6 C1 N1 O2 -176.77(15) . . . . ?
C6' C7' C8' C9' -73.9(2) . . . . ?
C7' C6' N1' C1' -59.75(16) . . . . ?
C7' C6' N1' C10' 178.41(13) . . . . ?
C7' C6' N1' C14' 57.93(16) . . . . ?
C8 C9 C10 C14 -178.71(14) . . . . ?
C8 C9 C11 C13 -179.99(13) . . . . ?
C8 C9 C12 C16 177.94(14) . . . . ?
C9 C8 N3 C7 104.36(17) . . . . ?
C9 C10 C14 C15 60.8(2) . . . . ?
C9 C10 C14 C18 -58.8(2) . . . . ?
C9 C11 C13 C15 -59.62(19) . . . . ?
C9 C11 C13 C17 60.42(19) . . . . ?
C9 C12 C16 C17 -60.1(2) . . . . ?
C9 C12 C16 C18 59.59(19) . . . . ?
C10' C11' C12' C13' -176.28(15) . . . . ?
C10 C9 C11 C13 58.94(17) . . . . ?
C10 C9 C12 C16 -58.78(18) . . . . ?
C10 C14 C15 C13 -60.0(2) . . . . ?
C10 C14 C18 C16 59.3(2) . . . . ?
C11' C10' N1' C1' 61.17(16) . . . . ?
C11' C10' N1' C6' -177.16(13) . . . . ?
C11' C10' N1' C14' -57.04(17) . . . . ?
C11 C9 C10 C14 -59.65(18) . . . . ?
C11 C9 C12 C16 59.06(18) . . . . ?
C11 C13 C15 C14 59.6(2) . . . . ?
C11 C13 C17 C16 -60.2(2) . . . . ?
C12 C9 C10 C14 58.36(18) . . . . ?
C12 C9 C11 C13 -59.46(18) . . . . ?
C12 C16 C17 C13 60.4(2) . . . . ?
C12 C16 C18 C14 -59.7(2) . . . . ?
C14' C15' C16' C17' -176.35(16) . . . . ?
C15' C14' N1' C1' 177.28(13) . . . . ?
C15' C14' N1' C6' 56.48(16) . . . . ?
C15' C14' N1' C10' -61.28(16) . . . . ?
C15 C13 C17 C16 59.9(2) . . . . ?
C15 C14 C18 C16 -60.3(2) . . . . ?
C17 C13 C15 C14 -60.0(2) . . . . ?
C17 C16 C18 C14 60.1(2) . . . . ?
C18 C14 C15 C13 59.8(2) . . . . ?
C18 C16 C17 C13 -59.6(2) . . . . ?
N1 C1 C2 C3 178.46(14) . . . . ?
N1 C1 C6 C5 -178.87(14) . . . . ?
N1' C1' C2' C4' -176.17(13) . . . . ?
N1' C6' C7' C8' 179.86(13) . . . . ?
N1' C10' C11' C12' 177.25(13) . . . . ?
N1' C14' C15' C16' 176.60(13) . . . . ?
N2 C4 C5 C6 178.18(15) . . . . ?
N2 C7 N3 C8 -169.76(13) . . . . ?
N3 C7 N2 C4 -175.33(14) . . . . ?
N3 C8 C9 C10 -58.16(18) . . . . ?
N3 C8 C9 C11 -177.22(13) . . . . ?
N3 C8 C9 C12 63.75(17) . . . . ?
O3 C7 N2 C4 3.8(3) . . . . ?
O3 C7 N3 C8 11.2(2) . . . . ?

loop_
_exptl_oxdiff_crystal_face_indexfrac_h
_exptl_oxdiff_crystal_face_indexfrac_k
_exptl_oxdiff_crystal_face_indexfrac_l
_exptl_oxdiff_crystal_face_x
_exptl_oxdiff_crystal_face_y
_exptl_oxdiff_crystal_face_z
-0.1561 -19.0637 6.4780 0.4774 -0.8778 0.0391
-5.2204 17.9531 -5.7136 -0.4280 0.7882 0.4422
-4.7822 14.8517 -16.5472 -0.7777 0.3710 0.5075
-0.4165 -16.2659 19.2790 0.9013 -0.4293 -0.0575
-4.6553 11.2693 -19.4764 -0.8371 0.1102 0.5359
-4.7518 6.8083 -20.2640 -0.8080 -0.1497 0.5699
-0.7579 -7.2028 24.6189 0.9772 0.1816 -0.1100
-4.7324 2.0050 -19.3993 -0.7153 -0.3883 0.5810
-0.7587 -1.4075 23.7457 0.8715 0.4737 -0.1268
-4.5354 -2.9445 -17.0653 -0.5683 -0.5988 0.5643
-0.5566 4.4811 20.5511 0.6810 0.7183 -0.1426
-4.4040 -7.7144 -13.0389 -0.3628 -0.7606 0.5384
-0.6605 10.0227 15.4602 0.4273 0.8970 -0.1135
-1.5782 17.9134 1.2540 -0.1826 0.9816 0.0561
-4.3463 -15.0041 -1.0304 0.1617 -0.8719 0.4622
-1.9034 19.2014 -6.3831 -0.4728 0.8692 0.1446
-5.0198 -16.1841 12.4149 0.6605 -0.6265 0.4139
-2.1426 16.0288 -18.4915 -0.8664 0.4123 0.2818
-1.4352 7.2494 -23.6064 -0.9383 -0.1748 0.2983
-7.1464 -0.2489 21.3306 0.7791 0.4230 0.4627
11.2790 -1.7136 -0.7866 -0.0223 -0.0109 -0.9997
0.9272 -4.5623 -20.6391 -0.6836 -0.7214 0.1104
-7.0793 5.0516 18.5730 0.6120 0.6449 0.4578
-0.3164 -14.3116 -8.6952 -0.1280 -0.9785 0.1620
-6.3749 14.0167 8.0105 0.1168 0.8872 0.4463

loop_
_smtbx_masks_void_nr
_smtbx_masks_void_average_x
_smtbx_masks_void_average_y
_smtbx_masks_void_average_z
_smtbx_masks_void_volume
_smtbx_masks_void_count_electrons
_smtbx_masks_void_content
1 0.000 0.500 0.000 62.6 12.3 ?
